data_7154177
loop_
_publ_author_name
'Liu, Xiong-Li'
'Pan, Bo-Wen'
'Zhang, Wen-Hui'
'Yang, Chao'
'Yang, Jun'
'Shi, Yang'
'Feng, Ting-Ting'
'Zhou, Ying'
'Yuan, Wei-Cheng'

_publ_section_title
;
 A highly efficient and eco-friendly method for the synthesis of
 1,3-indandione ring-fused 3-oxindoles bearing two contiguous quaternary
 stereocenters via an aldol reaction in aqueous media.
;
_journal_issue 2
_journal_name_full 'Organic &amp; biomolecular chemistry'
_journal_page_first 601
_journal_page_last 611
_journal_paper_doi 10.1039/c4ob02103g
_journal_volume 13
_journal_year 2015
_chemical_formula_moiety 'C31 H23 N O4'
_chemical_formula_sum 'C31 H23 N O4'
_chemical_formula_weight 473.50
_chemical_name_systematic
; 
 ? 
;
_space_group_IT_number 61
_symmetry_cell_setting orthorhombic
_symmetry_space_group_name_Hall '-P 2ac 2ab'
_symmetry_space_group_name_H-M 'P b c a'
_atom_sites_solution_hydrogens geom
_atom_sites_solution_primary direct
_atom_sites_solution_secondary difmap
_audit_creation_method SHELXL-97
_cell_angle_alpha 90.00
_cell_angle_beta 90.00
_cell_angle_gamma 90.00
_cell_formula_units_Z 8
_cell_length_a 10.516(3)
_cell_length_b 16.680(4)
_cell_length_c 27.091(6)
_cell_measurement_reflns_used 7374
_cell_measurement_temperature 100(2)
_cell_measurement_theta_max 28.73
_cell_measurement_theta_min 2.41
_cell_volume 4752(2)
_computing_cell_refinement 'Bruker SAINT'
_computing_data_collection 'Bruker APEX2'
_computing_data_reduction 'Bruker SAINT'
_computing_molecular_graphics 'Bruker SHELXTL'
_computing_publication_material 'Bruker SHELXTL'
_computing_structure_refinement 'SHELXL-97 (Sheldrick, 2008)'
_computing_structure_solution 'SHELXS-97 (Sheldrick, 2008)'
_diffrn_ambient_temperature 100(2)
_diffrn_measured_fraction_theta_full 0.993
_diffrn_measured_fraction_theta_max 0.993
_diffrn_measurement_device_type 'Bruker APEX-II CCD'
_diffrn_measurement_method '\f and \w scans'
_diffrn_radiation_monochromator graphite
_diffrn_radiation_source 'fine-focus sealed tube'
_diffrn_radiation_type MoK\a
_diffrn_radiation_wavelength 0.71073
_diffrn_reflns_av_R_equivalents 0.0862
_diffrn_reflns_av_sigmaI/netI 0.0555
_diffrn_reflns_limit_h_max 14
_diffrn_reflns_limit_h_min -14
_diffrn_reflns_limit_k_max 22
_diffrn_reflns_limit_k_min -22
_diffrn_reflns_limit_l_max 36
_diffrn_reflns_limit_l_min -36
_diffrn_reflns_number 45752
_diffrn_reflns_theta_full 29.04
_diffrn_reflns_theta_max 29.04
_diffrn_reflns_theta_min 2.41
_exptl_absorpt_coefficient_mu 0.088
_exptl_absorpt_correction_T_max 0.9844
_exptl_absorpt_correction_T_min 0.9534
_exptl_absorpt_correction_type multi-scan
_exptl_absorpt_process_details sadabs
_exptl_crystal_colour colourless
_exptl_crystal_density_diffrn 1.324
_exptl_crystal_density_method 'not measured'
_exptl_crystal_description prism
_exptl_crystal_F_000 1984
_exptl_crystal_size_max 0.55
_exptl_crystal_size_mid 0.22
_exptl_crystal_size_min 0.18
_refine_diff_density_max 0.368
_refine_diff_density_min -0.305
_refine_diff_density_rms 0.071
_refine_ls_extinction_method none
_refine_ls_goodness_of_fit_ref 1.048
_refine_ls_hydrogen_treatment constr
_refine_ls_matrix_type full
_refine_ls_number_parameters 326
_refine_ls_number_reflns 6304
_refine_ls_number_restraints 0
_refine_ls_restrained_S_all 1.048
_refine_ls_R_factor_all 0.0753
_refine_ls_R_factor_gt 0.0513
_refine_ls_shift/su_max 0.001
_refine_ls_shift/su_mean 0.000
_refine_ls_structure_factor_coef Fsqd
_refine_ls_weighting_details 'calc w=1/[\s^2^(Fo^2^)+(0.0715P)^2^+1.9293P] where P=(Fo^2^+2Fc^2^)/3'
_refine_ls_weighting_scheme calc
_refine_ls_wR_factor_gt 0.1302
_refine_ls_wR_factor_ref 0.1470
_reflns_number_gt 4733
_reflns_number_total 6304
_reflns_threshold_expression >2sigma(I)
_cod_data_source_file c4ob02103g2.cif
_cod_data_source_block mo_gd_sw42_0m
_cod_depositor_comments
;
The following automatic conversions were performed:

'_symmetry_cell_setting' value 'Orthorhombic' changed to
'orthorhombic' according to
/usr/data/users/saulius/crontab/automatic-downloads/rss-feeds/RSC/lib/dictionaries/cif_core.dic
dictionary named 'cif_core.dic' version 2.4.2 from 2011-04-26.

Automatic conversion script
Id: cif_fix_values 2827 2014-09-09 07:05:25Z andrius 

 Adding full bibliography for 7154177.cif.
;
_cod_original_cell_volume 4752.2(19)
_cod_database_code 7154177

loop_
_symmetry_equiv_pos_as_xyz
'x, y, z'
'x+1/2, -y+1/2, -z'
'-x, y+1/2, -z+1/2'
'-x+1/2, -y, z+1/2'
'-x, -y, -z'
'-x-1/2, y-1/2, z'
'x, -y-1/2, z-1/2'
'x-1/2, y, -z-1/2'

loop_
_atom_site_label
_atom_site_type_symbol
_atom_site_fract_x
_atom_site_fract_y
_atom_site_fract_z
_atom_site_U_iso_or_equiv
_atom_site_adp_type
_atom_site_occupancy
_atom_site_symmetry_multiplicity
_atom_site_calc_flag
_atom_site_refinement_flags
O1 O 0.66557(10) -0.09368(7) 0.60721(4) 0.0207(2) Uani 1 1 d .
O2 O 0.38918(11) -0.13594(7) 0.56456(4) 0.0217(3) Uani 1 1 d .
O3 O 0.31000(11) -0.11383(7) 0.73683(4) 0.0223(3) Uani 1 1 d .
O4 O 0.48553(11) -0.18194(7) 0.66376(4) 0.0207(2) Uani 1 1 d .
H4 H 0.5521 -0.1790 0.6467 0.031 Uiso 1 1 calc R
N1 N 0.56092(12) 0.01839(8) 0.57747(5) 0.0184(3) Uani 1 1 d .
C1 C 0.96543(16) 0.18339(11) 0.55632(7) 0.0268(4) Uani 1 1 d .
H1 H 1.0376 0.2169 0.5608 0.032 Uiso 1 1 calc R
C2 C 0.84484(17) 0.21720(10) 0.55252(7) 0.0263(4) Uani 1 1 d .
H2 H 0.8347 0.2737 0.5547 0.032 Uiso 1 1 calc R
C3 C 0.73884(16) 0.16816(10) 0.54544(6) 0.0230(3) Uani 1 1 d .
H3 H 0.6567 0.1914 0.5427 0.028 Uiso 1 1 calc R
C4 C 0.75317(15) 0.08458(10) 0.54230(6) 0.0197(3) Uani 1 1 d .
C5 C 0.63921(15) 0.03052(10) 0.53317(6) 0.0206(3) Uani 1 1 d .
H5A H 0.5859 0.0544 0.5069 0.025 Uiso 1 1 calc R
H5B H 0.6696 -0.0222 0.5212 0.025 Uiso 1 1 calc R
C6 C 0.58266(14) -0.04182(9) 0.61059(6) 0.0173(3) Uani 1 1 d .
C7 C 0.48497(14) -0.03444(9) 0.65315(6) 0.0165(3) Uani 1 1 d .
C8 C 0.55747(15) -0.02115(9) 0.70248(6) 0.0193(3) Uani 1 1 d .
H8A H 0.4954 -0.0210 0.7299 0.023 Uiso 1 1 calc R
H8B H 0.6163 -0.0667 0.7078 0.023 Uiso 1 1 calc R
C9 C 0.63283(15) 0.05624(10) 0.70397(6) 0.0192(3) Uani 1 1 d .
C10 C 0.58263(16) 0.12336(10) 0.72800(6) 0.0241(3) Uani 1 1 d .
H10 H 0.5008 0.1201 0.7427 0.029 Uiso 1 1 calc R
C11 C 0.65053(18) 0.19481(11) 0.73070(7) 0.0294(4) Uani 1 1 d .
H11 H 0.6156 0.2394 0.7477 0.035 Uiso 1 1 calc R
C12 C 0.76900(18) 0.20107(11) 0.70862(7) 0.0301(4) Uani 1 1 d .
H12 H 0.8153 0.2499 0.7104 0.036 Uiso 1 1 calc R
C13 C 0.87437(16) 0.05165(10) 0.54657(6) 0.0247(4) Uani 1 1 d .
H13 H 0.8850 -0.0048 0.5447 0.030 Uiso 1 1 calc R
C14 C 0.98044(17) 0.10069(11) 0.55359(7) 0.0281(4) Uani 1 1 d .
H14 H 1.0627 0.0776 0.5565 0.034 Uiso 1 1 calc R
C15 C 0.40690(14) -0.11431(9) 0.65384(6) 0.0168(3) Uani 1 1 d .
C16 C 0.33592(14) -0.12571(9) 0.60412(6) 0.0175(3) Uani 1 1 d .
C17 C 0.19728(15) -0.12767(9) 0.61384(6) 0.0174(3) Uani 1 1 d .
C18 C 0.17529(15) -0.12549(9) 0.66488(6) 0.0184(3) Uani 1 1 d .
C19 C 0.29660(15) -0.11649(9) 0.69207(6) 0.0178(3) Uani 1 1 d .
C20 C 0.05226(15) -0.13384(10) 0.68375(6) 0.0220(3) Uani 1 1 d .
H20 H 0.0371 -0.1340 0.7183 0.026 Uiso 1 1 calc R
C21 C -0.04733(16) -0.14199(10) 0.65022(7) 0.0240(3) Uani 1 1 d .
H21 H -0.1320 -0.1470 0.6621 0.029 Uiso 1 1 calc R
C22 C -0.02459(16) -0.14297(10) 0.59910(6) 0.0231(3) Uani 1 1 d .
H22 H -0.0943 -0.1483 0.5771 0.028 Uiso 1 1 calc R
C23 C 0.09787(16) -0.13635(10) 0.58009(6) 0.0213(3) Uani 1 1 d .
H23 H 0.1132 -0.1377 0.5455 0.026 Uiso 1 1 calc R
C24 C 0.40624(14) 0.03690(9) 0.63664(6) 0.0180(3) Uani 1 1 d .
C25 C 0.30415(15) 0.07595(10) 0.65881(6) 0.0220(3) Uani 1 1 d .
H25 H 0.2719 0.0583 0.6897 0.026 Uiso 1 1 calc R
C26 C 0.24972(16) 0.14200(10) 0.63455(7) 0.0254(4) Uani 1 1 d .
H26 H 0.1798 0.1693 0.6491 0.030 Uiso 1 1 calc R
C27 C 0.29774(16) 0.16775(10) 0.58929(7) 0.0263(4) Uani 1 1 d .
H27 H 0.2585 0.2118 0.5731 0.032 Uiso 1 1 calc R
C28 C 0.40191(16) 0.13045(10) 0.56715(6) 0.0229(3) Uani 1 1 d .
H28 H 0.4350 0.1487 0.5365 0.027 Uiso 1 1 calc R
C29 C 0.45529(14) 0.06552(9) 0.59178(6) 0.0183(3) Uani 1 1 d .
C30 C 0.75290(16) 0.06282(11) 0.68200(6) 0.0236(3) Uani 1 1 d .
H30 H 0.7892 0.0178 0.6658 0.028 Uiso 1 1 calc R
C31 C 0.81972(17) 0.13525(12) 0.68380(7) 0.0287(4) Uani 1 1 d .
H31 H 0.9001 0.1396 0.6680 0.034 Uiso 1 1 calc R

loop_
_atom_site_aniso_label
_atom_site_aniso_U_11
_atom_site_aniso_U_22
_atom_site_aniso_U_33
_atom_site_aniso_U_23
_atom_site_aniso_U_13
_atom_site_aniso_U_12
O1 0.0167(5) 0.0199(5) 0.0257(6) -0.0008(4) 0.0005(4) 0.0017(4)
O2 0.0214(6) 0.0236(6) 0.0202(6) -0.0018(5) 0.0022(5) -0.0008(5)
O3 0.0228(6) 0.0258(6) 0.0184(5) 0.0013(4) -0.0004(4) -0.0019(5)
O4 0.0175(5) 0.0179(5) 0.0267(6) 0.0035(4) 0.0011(4) 0.0034(4)
N1 0.0168(6) 0.0176(6) 0.0207(7) 0.0014(5) 0.0014(5) -0.0017(5)
C1 0.0214(8) 0.0299(9) 0.0292(9) -0.0044(7) -0.0017(7) -0.0074(7)
C2 0.0277(9) 0.0205(8) 0.0309(9) -0.0042(7) 0.0002(7) -0.0043(7)
C3 0.0190(8) 0.0223(8) 0.0275(8) -0.0035(6) 0.0017(6) -0.0008(6)
C4 0.0201(7) 0.0209(7) 0.0179(7) -0.0002(6) 0.0011(6) -0.0044(6)
C5 0.0198(7) 0.0232(8) 0.0187(7) -0.0004(6) 0.0017(6) -0.0061(6)
C6 0.0149(7) 0.0169(7) 0.0202(7) -0.0013(6) -0.0022(6) -0.0024(5)
C7 0.0148(7) 0.0155(7) 0.0192(7) 0.0002(6) 0.0002(6) 0.0003(5)
C8 0.0190(7) 0.0198(7) 0.0191(7) 0.0012(6) -0.0017(6) -0.0007(6)
C9 0.0192(7) 0.0212(7) 0.0173(7) 0.0008(6) -0.0030(6) -0.0011(6)
C10 0.0205(8) 0.0241(8) 0.0278(9) -0.0039(7) -0.0005(7) -0.0017(6)
C11 0.0316(9) 0.0219(8) 0.0348(10) -0.0047(7) -0.0047(8) -0.0006(7)
C12 0.0333(10) 0.0266(9) 0.0303(9) 0.0037(7) -0.0075(8) -0.0112(7)
C13 0.0249(8) 0.0218(8) 0.0274(8) 0.0008(7) -0.0018(7) -0.0014(6)
C14 0.0198(8) 0.0298(9) 0.0347(10) -0.0014(8) -0.0030(7) 0.0001(7)
C15 0.0151(7) 0.0149(7) 0.0203(7) 0.0012(6) -0.0002(6) 0.0010(5)
C16 0.0169(7) 0.0137(7) 0.0220(7) 0.0015(6) -0.0006(6) -0.0004(5)
C17 0.0181(7) 0.0149(7) 0.0192(7) 0.0002(6) -0.0002(6) -0.0011(6)
C18 0.0180(7) 0.0163(7) 0.0207(7) 0.0001(6) 0.0009(6) -0.0006(6)
C19 0.0179(7) 0.0153(7) 0.0203(7) 0.0006(6) 0.0003(6) -0.0012(6)
C20 0.0184(7) 0.0236(8) 0.0239(8) -0.0017(6) 0.0026(6) -0.0011(6)
C21 0.0174(7) 0.0252(8) 0.0293(9) -0.0014(7) 0.0020(7) -0.0020(6)
C22 0.0193(8) 0.0221(8) 0.0281(9) 0.0010(6) -0.0051(7) -0.0006(6)
C23 0.0214(8) 0.0207(8) 0.0218(8) 0.0011(6) -0.0021(6) -0.0005(6)
C24 0.0161(7) 0.0158(7) 0.0221(8) 0.0001(6) -0.0016(6) -0.0012(6)
C25 0.0190(8) 0.0202(7) 0.0269(8) -0.0028(6) 0.0001(6) -0.0011(6)
C26 0.0179(7) 0.0196(8) 0.0385(10) -0.0036(7) -0.0018(7) 0.0016(6)
C27 0.0208(8) 0.0178(7) 0.0402(10) 0.0037(7) -0.0090(7) 0.0000(6)
C28 0.0197(8) 0.0205(8) 0.0285(8) 0.0042(7) -0.0045(7) -0.0030(6)
C29 0.0166(7) 0.0162(7) 0.0222(7) -0.0009(6) -0.0024(6) -0.0018(6)
C30 0.0193(8) 0.0285(8) 0.0231(8) -0.0036(7) -0.0017(6) -0.0015(6)
C31 0.0234(9) 0.0377(10) 0.0250(9) 0.0021(7) -0.0018(7) -0.0111(7)

loop_
_atom_type_symbol
_atom_type_description
_atom_type_scat_dispersion_real
_atom_type_scat_dispersion_imag
_atom_type_scat_source
C C 0.0033 0.0016 'International Tables Vol C Tables 4.2.6.8 and 6.1.1.4'
H H 0.0000 0.0000 'International Tables Vol C Tables 4.2.6.8 and 6.1.1.4'
N N 0.0061 0.0033 'International Tables Vol C Tables 4.2.6.8 and 6.1.1.4'
O O 0.0106 0.0060 'International Tables Vol C Tables 4.2.6.8 and 6.1.1.4'

loop_
_geom_angle_atom_site_label_1
_geom_angle_atom_site_label_2
_geom_angle_atom_site_label_3
_geom_angle
C15 O4 H4 109.5
C6 N1 C29 111.10(13)
C6 N1 C5 122.95(13)
C29 N1 C5 125.95(13)
C14 C1 C2 120.10(16)
C14 C1 H1 119.9
C2 C1 H1 119.9
C1 C2 C3 120.02(16)
C1 C2 H2 120.0
C3 C2 H2 120.0
C2 C3 C4 120.27(16)
C2 C3 H3 119.9
C4 C3 H3 119.9
C13 C4 C3 118.99(15)
C13 C4 C5 120.07(15)
C3 C4 C5 120.93(15)
N1 C5 C4 112.98(13)
N1 C5 H5A 109.0
C4 C5 H5A 109.0
N1 C5 H5B 109.0
C4 C5 H5B 109.0
H5A C5 H5B 107.8
O1 C6 N1 125.88(15)
O1 C6 C7 125.49(14)
N1 C6 C7 108.62(13)
C24 C7 C6 101.82(12)
C24 C7 C8 114.16(13)
C6 C7 C8 109.02(12)
C24 C7 C15 112.64(12)
C6 C7 C15 106.81(12)
C8 C7 C15 111.61(12)
C9 C8 C7 113.63(13)
C9 C8 H8A 108.8
C7 C8 H8A 108.8
C9 C8 H8B 108.8
C7 C8 H8B 108.8
H8A C8 H8B 107.7
C10 C9 C30 118.40(15)
C10 C9 C8 119.80(14)
C30 C9 C8 121.81(15)
C11 C10 C9 121.10(16)
C11 C10 H10 119.5
C9 C10 H10 119.5
C12 C11 C10 120.21(17)
C12 C11 H11 119.9
C10 C11 H11 119.9
C11 C12 C31 119.53(16)
C11 C12 H12 120.2
C31 C12 H12 120.2
C4 C13 C14 120.75(16)
C4 C13 H13 119.6
C14 C13 H13 119.6
C1 C14 C13 119.85(16)
C1 C14 H14 120.1
C13 C14 H14 120.1
O4 C15 C16 110.25(12)
O4 C15 C19 106.79(12)
C16 C15 C19 102.50(12)
O4 C15 C7 111.83(12)
C16 C15 C7 110.25(12)
C19 C15 C7 114.78(12)
O2 C16 C17 127.17(14)
O2 C16 C15 123.94(14)
C17 C16 C15 108.76(13)
C23 C17 C18 121.66(15)
C23 C17 C16 128.50(14)
C18 C17 C16 109.68(13)
C20 C18 C17 120.70(15)
C20 C18 C19 128.72(15)
C17 C18 C19 110.55(14)
O3 C19 C18 126.64(15)
O3 C19 C15 125.03(14)
C18 C19 C15 108.29(13)
C21 C20 C18 117.85(16)
C21 C20 H20 121.1
C18 C20 H20 121.1
C20 C21 C22 121.04(15)
C20 C21 H21 119.5
C22 C21 H21 119.5
C23 C22 C21 121.42(15)
C23 C22 H22 119.3
C21 C22 H22 119.3
C22 C23 C17 117.31(15)
C22 C23 H23 121.3
C17 C23 H23 121.3
C25 C24 C29 119.85(15)
C25 C24 C7 131.36(15)
C29 C24 C7 108.75(13)
C24 C25 C26 118.65(16)
C24 C25 H25 120.7
C26 C25 H25 120.7
C27 C26 C25 120.37(16)
C27 C26 H26 119.8
C25 C26 H26 119.8
C26 C27 C28 121.68(16)
C26 C27 H27 119.2
C28 C27 H27 119.2
C29 C28 C27 117.26(16)
C29 C28 H28 121.4
C27 C28 H28 121.4
C28 C29 C24 122.13(15)
C28 C29 N1 128.20(15)
C24 C29 N1 109.67(13)
C31 C30 C9 120.40(16)
C31 C30 H30 119.8
C9 C30 H30 119.8
C12 C31 C30 120.33(17)
C12 C31 H31 119.8
C30 C31 H31 119.8

loop_
_geom_bond_atom_site_label_1
_geom_bond_atom_site_label_2
_geom_bond_distance
O1 C6 1.2317(19)
O2 C16 1.2212(19)
O3 C19 1.2217(19)
O4 C15 1.4243(18)
O4 H4 0.8400
N1 C6 1.366(2)
N1 C29 1.415(2)
N1 C5 1.470(2)
C1 C14 1.390(3)
C1 C2 1.392(3)
C1 H1 0.9500
C2 C3 1.396(2)
C2 H2 0.9500
C3 C4 1.405(2)
C3 H3 0.9500
C4 C13 1.393(2)
C4 C5 1.520(2)
C5 H5A 0.9900
C5 H5B 0.9900
C6 C7 1.549(2)
C7 C24 1.517(2)
C7 C8 1.555(2)
C7 C15 1.565(2)
C8 C9 1.515(2)
C8 H8A 0.9900
C8 H8B 0.9900
C9 C10 1.398(2)
C9 C30 1.400(2)
C10 C11 1.391(2)
C10 H10 0.9500
C11 C12 1.386(3)
C11 H11 0.9500
C12 C31 1.394(3)
C12 H12 0.9500
C13 C14 1.396(2)
C13 H13 0.9500
C14 H14 0.9500
C15 C16 1.552(2)
C15 C19 1.555(2)
C16 C17 1.482(2)
C17 C23 1.396(2)
C17 C18 1.402(2)
C18 C20 1.398(2)
C18 C19 1.481(2)
C20 C21 1.393(2)
C20 H20 0.9500
C21 C22 1.405(2)
C21 H21 0.9500
C22 C23 1.391(2)
C22 H22 0.9500
C23 H23 0.9500
C24 C25 1.392(2)
C24 C29 1.404(2)
C25 C26 1.405(2)
C25 H25 0.9500
C26 C27 1.394(3)
C26 H26 0.9500
C27 C28 1.395(2)
C27 H27 0.9500
C28 C29 1.390(2)
C28 H28 0.9500
C30 C31 1.399(2)
C30 H30 0.9500
C31 H31 0.9500

loop_
_geom_hbond_atom_site_label_D
_geom_hbond_atom_site_label_H
_geom_hbond_atom_site_label_A
_geom_hbond_distance_DH
_geom_hbond_distance_HA
_geom_hbond_distance_DA
_geom_hbond_angle_DHA
O4 H4 O1 0.84 2.14 2.8460(16) 141.0

loop_
_geom_torsion_atom_site_label_1
_geom_torsion_atom_site_label_2
_geom_torsion_atom_site_label_3
_geom_torsion_atom_site_label_4
_geom_torsion
C14 C1 C2 C3 -0.7(3)
C1 C2 C3 C4 0.2(3)
C2 C3 C4 C13 0.3(2)
C2 C3 C4 C5 -178.27(15)
C6 N1 C5 C4 -88.88(18)
C29 N1 C5 C4 91.20(18)
C13 C4 C5 N1 104.18(17)
C3 C4 C5 N1 -77.31(19)
C29 N1 C6 O1 177.76(14)
C5 N1 C6 O1 -2.2(2)
C29 N1 C6 C7 -1.91(17)
C5 N1 C6 C7 178.16(13)
O1 C6 C7 C24 -177.97(14)
N1 C6 C7 C24 1.71(15)
O1 C6 C7 C8 61.06(19)
N1 C6 C7 C8 -119.26(13)
O1 C6 C7 C15 -59.67(19)
N1 C6 C7 C15 120.00(13)
C24 C7 C8 C9 -49.85(18)
C6 C7 C8 C9 63.24(16)
C15 C7 C8 C9 -179.01(12)
C7 C8 C9 C10 99.41(18)
C7 C8 C9 C30 -80.89(19)
C30 C9 C10 C11 -0.8(2)
C8 C9 C10 C11 178.89(15)
C9 C10 C11 C12 1.2(3)
C10 C11 C12 C31 -0.1(3)
C3 C4 C13 C14 -0.3(3)
C5 C4 C13 C14 178.21(15)
C2 C1 C14 C13 0.6(3)
C4 C13 C14 C1 -0.1(3)
C24 C7 C15 O4 173.12(12)
C6 C7 C15 O4 62.15(15)
C8 C7 C15 O4 -56.92(16)
C24 C7 C15 C16 50.08(16)
C6 C7 C15 C16 -60.89(15)
C8 C7 C15 C16 -179.96(12)
C24 C7 C15 C19 -65.03(17)
C6 C7 C15 C19 -176.00(12)
C8 C7 C15 C19 64.93(16)
O4 C15 C16 O2 -58.67(19)
C19 C15 C16 O2 -172.07(14)
C7 C15 C16 O2 65.29(18)
O4 C15 C16 C17 117.40(13)
C19 C15 C16 C17 4.00(15)
C7 C15 C16 C17 -118.63(13)
O2 C16 C17 C23 -4.5(3)
C15 C16 C17 C23 179.61(15)
O2 C16 C17 C18 170.95(15)
C15 C16 C17 C18 -4.97(17)
C23 C17 C18 C20 1.5(2)
C16 C17 C18 C20 -174.33(14)
C23 C17 C18 C19 179.58(14)
C16 C17 C18 C19 3.78(17)
C20 C18 C19 O3 -0.9(3)
C17 C18 C19 O3 -178.86(15)
C20 C18 C19 C15 176.81(16)
C17 C18 C19 C15 -1.11(17)
O4 C15 C19 O3 60.05(19)
C16 C15 C19 O3 175.98(15)
C7 C15 C19 O3 -64.50(19)
O4 C15 C19 C18 -117.74(13)
C16 C15 C19 C18 -1.82(15)
C7 C15 C19 C18 117.70(14)
C17 C18 C20 C21 -1.8(2)
C19 C18 C20 C21 -179.56(15)
C18 C20 C21 C22 0.9(2)
C20 C21 C22 C23 0.4(3)
C21 C22 C23 C17 -0.8(2)
C18 C17 C23 C22 -0.1(2)
C16 C17 C23 C22 174.81(15)
C6 C7 C24 C25 -178.52(16)
C8 C7 C24 C25 -61.2(2)
C15 C7 C24 C25 67.4(2)
C6 C7 C24 C29 -0.93(15)
C8 C7 C24 C29 116.39(15)
C15 C7 C24 C29 -114.97(14)
C29 C24 C25 C26 2.2(2)
C7 C24 C25 C26 179.53(16)
C24 C25 C26 C27 -0.2(2)
C25 C26 C27 C28 -1.3(3)
C26 C27 C28 C29 0.9(2)
C27 C28 C29 C24 1.2(2)
C27 C28 C29 N1 -179.43(15)
C25 C24 C29 C28 -2.7(2)
C7 C24 C29 C28 179.39(14)
C25 C24 C29 N1 177.79(14)
C7 C24 C29 N1 -0.12(17)
C6 N1 C29 C28 -178.16(15)
C5 N1 C29 C28 1.8(3)
C6 N1 C29 C24 1.32(17)
C5 N1 C29 C24 -178.76(14)
C10 C9 C30 C31 -0.6(2)
C8 C9 C30 C31 179.65(15)
C11 C12 C31 C30 -1.3(3)
C9 C30 C31 C12 1.7(3)
